data_4112600
loop_
_publ_author_name
'Anne Petitjean'
'Richard G. Khoury'
'Nathalie Kyritsakas'
'Jean-Marie Lehn'

_publ_section_title
;
 Dynamic Devices. Shape Switching and Substrate Binding in Ion-Controlled
 Nanomechanical Molecular Tweezers
;
_journal_name_full 'Journal of the American Chemical Society'
_journal_page_first 6637
_journal_page_last 6647
_journal_paper_doi 10.1021/ja031915r
_journal_volume 126
_journal_year 2004
_chemical_formula_moiety 'C55 H35 F6 N7 O7 S2 Zn'
_chemical_formula_sum 'C55 H35 F6 N7 O7 S2 Zn'
_chemical_formula_weight 1149.42
_chemical_name_systematic ' ?'
_space_group_IT_number 2
_symmetry_cell_setting triclinic
_symmetry_space_group_name_Hall '-P 1'
_symmetry_space_group_name_H-M 'P -1'
_cell_angle_alpha 75.685(5)
_cell_angle_beta 84.946(5)
_cell_angle_gamma 64.653(5)
_cell_formula_units_Z 2
_cell_length_a 13.0955(2)
_cell_length_b 13.1668(2)
_cell_length_c 15.9645(3)
_cell_measurement_temperature 173
_cell_volume 2409.96(13)
_computing_publication_material CIFGEN_IN_OpenMoleN_(_1997)
_computing_structure_refinement LSFM_OpenMoleN_(_1997)
_computing_structure_solution direct_methods_(SIR,_Burla_et_al.,_1989)
_diffrn_ambient_temperature 173
_diffrn_measurement_details
;
  15900 reflections were collected using program Collect
 ("Collect" Data collection software, Nonius B.V., 1998)
 The conditions were as follow : crystal to detector distance =  36. mm.
 Scan angle =  1.8 deg 1 scans of   50 sec per frame.
 Data collection was divided into  2 set(s)
 with the following starting angles and number of frames :

 Set 1 Theta =    6.30 Omega =    0.00 Kappa =    0.00   91 frames
 Set 2 Theta =   -4.90 Kappa = -167.00 Phi   =    0.00   24 frames
 Friedel pairs were averaged. Internal R = 0.04
;
_diffrn_measurement_device_type KappaCCD
_diffrn_measurement_method '\p scans'
_diffrn_radiation_monochromator graphite
_diffrn_radiation_type Mo-K\a
_diffrn_radiation_wavelength 0.71073
_diffrn_reflns_av_R_equivalents 0.040
_diffrn_reflns_av_sigmaI/netI 0.333
_diffrn_reflns_limit_h_max 17
_diffrn_reflns_limit_h_min -15
_diffrn_reflns_limit_k_max 17
_diffrn_reflns_limit_k_min -16
_diffrn_reflns_limit_l_max 20
_diffrn_reflns_limit_l_min -19
_diffrn_reflns_number 15900
_diffrn_reflns_theta_max 27.48
_diffrn_reflns_theta_min 2.5
_diffrn_source xray_tube
_diffrn_standards_decay_% 0
_exptl_absorpt_coefficient_mu 0.685
_exptl_absorpt_correction_type none
_exptl_crystal_colour orange
_exptl_crystal_density_diffrn 1.58
_exptl_crystal_density_method none
_exptl_crystal_description prism
_exptl_crystal_F_000 1172
_exptl_crystal_size_max 0.12
_exptl_crystal_size_mid 0.10
_exptl_crystal_size_min 0.06
_refine_diff_density_max 0.268
_refine_diff_density_min -0.111
_refine_ls_extinction_method none
_refine_ls_goodness_of_fit_all 1.356
_refine_ls_goodness_of_fit_ref 1.015
_refine_ls_hydrogen_treatment noref
_refine_ls_matrix_type full
_refine_ls_number_constraints 0
_refine_ls_number_parameters 703
_refine_ls_number_reflns 5337
_refine_ls_number_restraints 8
_refine_ls_R_factor_all 0.104
_refine_ls_R_factor_gt 0.037
_refine_ls_shift/esd_mean 0.001
_refine_ls_shift/su_max 0.007
_refine_ls_structure_factor_coef F
_refine_ls_weighting_scheme sigma
_refine_ls_wR_factor_all 0.167
_refine_ls_wR_factor_ref 0.039
_reflns_number_gt 5337
_reflns_number_total 10798
_reflns_threshold_expression >3.0\s(I)
_cod_data_source_file ja031915rsi20031223_051031.cif
_cod_data_source_block st961
_cod_database_code 4112600

loop_
_symmetry_equiv_pos_as_xyz
x,y,z
-x,-y,-z

loop_
_atom_site_label
_atom_site_fract_x
_atom_site_fract_y
_atom_site_fract_z
_atom_site_U_iso_or_equiv
_atom_site_adp_type
_atom_site_calc_flag
_atom_site_calc_attached_atom
_atom_site_type_symbol
ZN 0.25414(3) 0.21975(2) 0.20956(2) 0.0232(1) Uani ? ? Zn
O7 0.4283(1) 0.1060(1) 0.2495(1) 0.0252(9) Uani ? ? O
N1 0.2021(2) 0.0658(2) 0.2290(1) 0.021(1) Uani ? ? n
C1 0.1437(2) 0.0241(2) 0.2907(2) 0.024(1) Uani ? ? C
C2 0.1075(2) -0.0581(2) 0.2823(2) 0.035(1) Uani ? ? C
C3 0.1350(3) -0.1013(2) 0.2095(2) 0.043(1) Uani ? ? C
C4 0.1951(2) -0.0611(2) 0.1461(2) 0.035(1) Uani ? ? C
C5 0.2265(2) 0.0229(2) 0.1570(2) 0.023(1) Uani ? ? C
C6 0.2855(2) 0.0736(2) 0.0871(2) 0.024(1) Uani ? ? C
N2 0.2911(2) 0.1708(2) 0.0945(1) 0.021(1) Uani ? ? n
C7 0.3412(2) 0.2227(2) 0.0330(2) 0.022(1) Uani ? ? C
C8 0.3864(3) 0.1797(2) -0.0390(2) 0.037(2) Uani ? ? C
C9 0.3796(3) 0.0810(2) -0.0467(2) 0.044(2) Uani ? ? C
C10 0.3301(2) 0.0268(2) 0.0165(2) 0.036(1) Uani ? ? C
C11 0.3416(2) 0.3311(2) 0.0461(2) 0.021(1) Uani ? ? C
N3 0.2989(2) 0.3612(2) 0.1208(1) 0.022(1) Uani ? ? n
C12 0.2899(2) 0.4644(2) 0.1304(2) 0.025(1) Uani ? ? C
C13 0.3241(3) 0.5359(2) 0.0679(2) 0.033(1) Uani ? ? C
C14 0.3697(2) 0.5031(2) -0.0074(2) 0.034(2) Uani ? ? C
C15 0.3787(2) 0.3991(2) -0.0185(2) 0.028(1) Uani ? ? C
N4 0.0787(2) 0.3347(2) 0.1937(1) 0.027(1) Uani ? ? n
C16 0.0087(3) 0.3699(2) 0.1272(2) 0.039(2) Uani ? ? C
C17 -0.1039(3) 0.4445(3) 0.1278(2) 0.043(2) Uani ? ? C
C18 -0.1485(3) 0.4847(2) 0.2006(2) 0.038(2) Uani ? ? C
C19 -0.0773(2) 0.4479(2) 0.2733(2) 0.029(1) Uani ? ? C
C20 0.0364(2) 0.3734(2) 0.2663(2) 0.024(1) Uani ? ? C
C21 0.1138(2) 0.3321(2) 0.3382(2) 0.022(1) Uani ? ? C
N5 0.2238(2) 0.2616(1) 0.3278(1) 0.022(1) Uani ? ? n
C22 0.2959(2) 0.2245(2) 0.3934(2) 0.024(1) Uani ? ? C
C23 0.2633(2) 0.2533(2) 0.4733(2) 0.030(1) Uani ? ? C
C24 0.1527(2) 0.3212(2) 0.4845(2) 0.033(1) Uani ? ? C
C25 0.0729(2) 0.3639(2) 0.4171(2) 0.028(1) Uani ? ? C
C26 -0.0438(2) 0.4369(2) 0.4225(2) 0.035(1) Uani ? ? C
C27 -0.1152(2) 0.4789(2) 0.3545(2) 0.034(2) Uani ? ? C
C28 0.1134(2) 0.0654(2) 0.3733(2) 0.024(1) Uani ? ? C
C29 0.1943(2) 0.0274(2) 0.4387(2) 0.022(1) Uani ? ? C
C30 0.3120(2) -0.0408(2) 0.4300(2) 0.028(1) Uani ? ? C
C31 0.3869(2) -0.0727(2) 0.4954(2) 0.030(2) Uani ? ? C
C32 0.3498(3) -0.0419(2) 0.5751(2) 0.035(2) Uani ? ? C
C33 0.2387(3) 0.0203(2) 0.5870(2) 0.032(1) Uani ? ? C
C34 0.1572(2) 0.0571(2) 0.5207(2) 0.026(1) Uani ? ? C
N6 0.0486(2) 0.1201(2) 0.5364(1) 0.027(1) Uani ? ? n
C35 -0.0277(2) 0.1574(2) 0.4730(2) 0.026(1) Uani ? ? C
C36 -0.1437(2) 0.2271(2) 0.4881(2) 0.034(1) Uani ? ? C
C37 -0.2235(2) 0.2680(2) 0.4269(2) 0.037(2) Uani ? ? C
C38 -0.1968(2) 0.2449(2) 0.3439(2) 0.034(2) Uani ? ? C
C39 -0.0885(2) 0.1796(2) 0.3253(2) 0.033(1) Uani ? ? C
C40 -0.0004(2) 0.1335(2) 0.3881(2) 0.026(1) Uani ? ? C
C41 0.2395(2) 0.5038(2) 0.2112(2) 0.027(1) Uani ? ? C
C42 0.3080(2) 0.4682(2) 0.2847(2) 0.026(1) Uani ? ? C
C43 0.4224(2) 0.3865(2) 0.2912(2) 0.032(1) Uani ? ? C
C44 0.4842(2) 0.3535(2) 0.3644(2) 0.036(2) Uani ? ? C
C45 0.4354(2) 0.4015(2) 0.4368(2) 0.041(2) Uani ? ? C
C46 0.3276(3) 0.4806(2) 0.4334(2) 0.041(2) Uani ? ? C
C47 0.2589(2) 0.5173(2) 0.3579(2) 0.030(1) Uani ? ? C
N7 0.1517(2) 0.5969(2) 0.3572(2) 0.034(1) Uani ? ? n
C48 0.0871(2) 0.6311(2) 0.2865(2) 0.031(1) Uani ? ? C
C49 -0.0256(3) 0.7177(2) 0.2853(2) 0.037(2) Uani ? ? C
C50 -0.0940(3) 0.7554(2) 0.2156(2) 0.044(2) Uani ? ? C
C51 -0.0557(3) 0.7118(3) 0.1404(2) 0.045(2) Uani ? ? C
C52 0.0513(3) 0.6307(2) 0.1377(2) 0.040(2) Uani ? ? C
C53 0.1273(2) 0.5875(2) 0.2092(2) 0.030(1) Uani ? ? C
S1 0.44297(7) 0.22652(6) 0.71608(5) 0.0303(4) Uani ? ? S
O1 0.3452(2) 0.2799(2) 0.7641(1) 0.044(1) Uani ? ? O
O2 0.5243(2) 0.1156(1) 0.7627(1) 0.036(1) Uani ? ? O
O3 0.4228(2) 0.2310(2) 0.6287(1) 0.057(1) Uani ? ? O
C54 0.5150(3) 0.3189(2) 0.7067(2) 0.055(2) Uani ? ? C
F1 0.6096(2) 0.2836(2) 0.6628(2) 0.089(1) Uani ? ? F
F2 0.4497(2) 0.4263(1) 0.6653(2) 0.082(1) Uani ? ? F
F3 0.5429(2) 0.3218(1) 0.7837(1) 0.104(1) Uani ? ? F
S2 0.65742(7) 0.18866(6) 0.11135(5) 0.0367(4) Uani ? ? S
O4 0.6121(2) 0.1054(1) 0.1488(1) 0.055(1) Uani ? ? O
O5 0.6317(2) 0.2773(1) 0.1572(1) 0.052(1) Uani ? ? O
O6 0.6463(2) 0.2262(1) 0.0184(1) 0.041(1) Uani ? ? O
C55 0.8077(3) 0.1053(2) 0.1274(2) 0.047(2) Uani ? ? C
F4 0.8638(2) 0.1710(2) 0.1029(1) 0.079(1) Uani ? ? F
F5 0.8486(2) 0.0232(1) 0.0820(1) 0.058(1) Uani ? ? F
F6 0.8376(2) 0.0509(1) 0.2096(1) 0.065(1) Uani ? ? F
H01 0.4440 0.0292 0.2537 0.0344 Uiso ? ? H
H02 0.4933 0.1216 0.2115 0.0343 Uiso ? ? H
H1 0.0644 -0.0838 0.3262 0.0421 Uiso calc C2 H
H2 0.1125 -0.1587 0.2031 0.0499 Uiso calc C3 H
H3 0.2149 -0.0904 0.0954 0.0438 Uiso calc C4 H
H4 0.4213 0.2175 -0.0823 0.0471 Uiso calc C8 H
H5 0.4095 0.0502 -0.0959 0.0532 Uiso calc C9 H
H6 0.3264 -0.0421 0.0119 0.0430 Uiso calc C10 H
H7 0.3162 0.6077 0.0767 0.0436 Uiso calc C13 H
H8 0.3944 0.5511 -0.0507 0.0440 Uiso calc C14 H
H9 0.4099 0.3743 -0.0697 0.0379 Uiso calc C15 H
H10 0.0374 0.3425 0.0764 0.0537 Uiso calc C16 H
H11 -0.1506 0.4681 0.0781 0.0629 Uiso calc C17 H
H12 -0.2259 0.5363 0.2017 0.0579 Uiso calc C18 H
H13 0.3729 0.1763 0.3859 0.0315 Uiso calc C22 H
H14 0.3174 0.2260 0.5189 0.0382 Uiso calc C23 H
H15 0.1292 0.3399 0.5389 0.0413 Uiso calc C24 H
H16 -0.0719 0.4565 0.4760 0.0443 Uiso calc C26 H
H17 -0.1918 0.5298 0.3600 0.0465 Uiso calc C27 H
H18 0.3383 -0.0642 0.3775 0.0362 Uiso calc C30 H
H19 0.4651 -0.1163 0.4876 0.0428 Uiso calc C31 H
H20 0.4030 -0.0649 0.6205 0.0482 Uiso calc C32 H
H21 0.2150 0.0397 0.6411 0.0428 Uiso calc C33 H
H22 -0.1641 0.2446 0.5432 0.0422 Uiso calc C36 H
H23 -0.2995 0.3134 0.4392 0.0487 Uiso calc C37 H
H24 -0.2548 0.2751 0.3009 0.0453 Uiso calc C38 H
H25 -0.0716 0.1646 0.2693 0.0409 Uiso calc C39 H
H26 0.4564 0.3544 0.2432 0.0397 Uiso calc C43 H
H27 0.5606 0.2980 0.3677 0.0474 Uiso calc C44 H
H28 0.4795 0.3773 0.4881 0.0503 Uiso calc C45 H
H29 0.2969 0.5124 0.4821 0.0489 Uiso calc C46 H
H30 -0.0528 0.7493 0.3345 0.0526 Uiso calc C49 H
H31 -0.1693 0.8121 0.2168 0.0660 Uiso calc C50 H
H32 -0.1051 0.7396 0.0917 0.0654 Uiso calc C51 H
H33 0.0758 0.6023 0.0869 0.0539 Uiso calc C52 H

loop_
_atom_site_aniso_label
_atom_site_aniso_U_11
_atom_site_aniso_U_22
_atom_site_aniso_U_33
_atom_site_aniso_U_12
_atom_site_aniso_U_13
_atom_site_aniso_U_23
_atom_site_aniso_type_symbol
ZN 0.0221(2) 0.0280(1) 0.0202(2) -0.0059(1) 0.0025(1) -0.0104(1) Zn
O7 0.0225(9) 0.0234(8) 0.030(1) -0.0071(6) 0.0035(8) -0.0084(7) O
N1 0.021(1) 0.0233(9) 0.018(1) -0.0078(7) 0.002(1) -0.0062(8) n
C1 0.022(1) 0.026(1) 0.023(1) -0.0094(9) 0.000(1) -0.006(1) C
C2 0.039(1) 0.039(1) 0.029(2) -0.0256(9) 0.009(1) -0.010(1) C
C3 0.052(2) 0.039(1) 0.040(2) -0.0293(9) 0.007(1) -0.019(1) C
C4 0.049(2) 0.037(1) 0.024(2) -0.024(1) 0.011(1) -0.015(1) C
C5 0.025(1) 0.024(1) 0.022(1) -0.0084(9) 0.001(1) -0.008(1) C
C6 0.025(1) 0.025(1) 0.021(1) -0.0112(9) 0.002(1) -0.006(1) C
N2 0.022(1) 0.0218(9) 0.018(1) -0.0090(7) 0.001(1) -0.0032(8) n
C7 0.023(1) 0.023(1) 0.020(1) -0.0070(9) -0.002(1) -0.003(1) C
C8 0.046(2) 0.042(1) 0.027(2) -0.024(1) 0.014(1) -0.015(1) C
C9 0.059(2) 0.048(1) 0.031(2) -0.031(1) 0.020(1) -0.024(1) C
C10 0.042(2) 0.036(1) 0.030(2) -0.021(1) 0.010(1) -0.019(1) C
C11 0.019(1) 0.022(1) 0.021(1) -0.0066(9) -0.002(1) 0.000(1) C
N3 0.021(1) 0.0231(9) 0.023(1) -0.0081(7) 0.002(1) -0.0061(8) n
C12 0.024(1) 0.025(1) 0.027(2) -0.0098(9) 0.001(1) -0.006(1) C
C13 0.038(2) 0.026(1) 0.038(2) -0.015(1) -0.000(1) -0.006(1) C
C14 0.036(2) 0.033(1) 0.032(2) -0.018(1) -0.000(1) 0.001(1) C
C15 0.023(1) 0.033(1) 0.028(2) -0.009(1) 0.002(1) -0.008(1) C
N4 0.026(1) 0.029(1) 0.027(1) -0.0079(8) 0.000(1) -0.0130(8) n
C16 0.034(2) 0.047(1) 0.037(2) -0.005(1) -0.006(1) -0.020(1) C
C17 0.031(2) 0.054(2) 0.046(2) 0.001(1) -0.017(2) -0.017(1) C
C18 0.022(2) 0.041(1) 0.063(2) -0.003(1) -0.003(2) -0.017(1) C
C19 0.022(1) 0.026(1) 0.042(2) -0.0084(9) 0.002(1) -0.010(1) C
C20 0.021(1) 0.022(1) 0.029(2) -0.0094(9) 0.004(1) -0.008(1) C
C21 0.024(1) 0.017(1) 0.026(1) -0.0107(8) 0.005(1) -0.007(1) C
N5 0.020(1) 0.0216(9) 0.025(1) -0.0104(7) 0.004(1) -0.0090(8) n
C22 0.025(1) 0.024(1) 0.023(2) -0.0126(9) -0.000(1) -0.001(1) C
C23 0.044(2) 0.032(1) 0.020(2) -0.0235(9) 0.001(1) -0.005(1) C
C24 0.044(2) 0.032(1) 0.026(2) -0.021(1) 0.012(1) -0.014(1) C
C25 0.035(1) 0.024(1) 0.026(1) -0.0166(9) 0.008(1) -0.012(1) C
C26 0.034(2) 0.033(1) 0.038(2) -0.013(1) 0.018(1) -0.019(1) C
C27 0.024(2) 0.031(1) 0.052(2) -0.008(1) 0.016(1) -0.021(1) C
C28 0.025(1) 0.025(1) 0.022(1) -0.0156(8) 0.006(1) -0.006(1) C
C29 0.025(1) 0.020(1) 0.020(1) -0.0124(9) 0.004(1) -0.002(1) C
C30 0.028(1) 0.027(1) 0.027(2) -0.0112(9) 0.005(1) -0.007(1) C
C31 0.023(2) 0.035(1) 0.034(2) -0.005(1) -0.002(1) -0.008(1) C
C32 0.033(2) 0.037(1) 0.034(2) -0.008(1) -0.012(1) -0.004(1) C
C33 0.041(2) 0.032(1) 0.024(2) -0.015(1) 0.000(1) -0.007(1) C
C34 0.030(1) 0.025(1) 0.024(1) -0.0151(9) 0.004(1) -0.006(1) C
N6 0.029(1) 0.029(1) 0.024(1) -0.0124(8) 0.004(1) -0.0091(8) n
C35 0.029(1) 0.022(1) 0.027(2) -0.0163(8) 0.007(1) -0.009(1) C
C36 0.030(1) 0.035(1) 0.038(2) -0.017(1) 0.009(1) -0.015(1) C
C37 0.023(1) 0.043(1) 0.052(2) -0.013(1) 0.008(1) -0.026(1) C
C38 0.024(1) 0.038(1) 0.044(2) -0.014(1) -0.006(1) -0.008(1) C
C39 0.032(1) 0.039(1) 0.029(2) -0.019(1) 0.004(1) -0.012(1) C
C40 0.027(1) 0.025(1) 0.026(2) -0.0166(8) 0.003(1) -0.007(1) C
C41 0.033(1) 0.020(1) 0.030(2) -0.0154(9) 0.006(1) -0.007(1) C
C42 0.029(1) 0.020(1) 0.032(2) -0.0134(9) 0.008(1) -0.009(1) C
C43 0.032(1) 0.032(1) 0.033(2) -0.0172(9) 0.004(1) -0.010(1) C
C44 0.033(2) 0.034(1) 0.043(2) -0.017(1) -0.000(1) -0.003(1) C
C45 0.038(2) 0.054(1) 0.032(2) -0.029(1) -0.007(1) -0.004(1) C
C46 0.049(2) 0.045(1) 0.031(2) -0.030(1) 0.008(1) -0.014(1) C
C47 0.034(1) 0.026(1) 0.032(2) -0.0186(9) 0.007(1) -0.009(1) C
N7 0.040(1) 0.028(1) 0.035(1) -0.0157(8) 0.010(1) -0.0108(9) n
C48 0.033(2) 0.023(1) 0.038(2) -0.0133(9) 0.011(1) -0.010(1) C
C49 0.037(2) 0.027(1) 0.050(2) -0.009(1) 0.016(2) -0.009(1) C
C50 0.035(2) 0.034(2) 0.071(2) -0.007(1) 0.010(2) -0.007(2) C
C51 0.035(2) 0.044(2) 0.060(2) -0.007(1) -0.010(2) -0.006(2) C
C52 0.037(2) 0.039(1) 0.044(2) -0.011(1) -0.001(2) -0.011(1) C
C53 0.032(1) 0.022(1) 0.038(2) -0.0131(9) 0.004(1) -0.007(1) C
S1 0.0308(4) 0.0312(3) 0.0288(4) -0.0084(3) 0.0011(3) -0.0068(3) S
O1 0.037(1) 0.046(1) 0.051(1) 0.001(1) 0.015(1) -0.009(1) O
O2 0.038(1) 0.0269(9) 0.046(1) -0.0064(7) -0.002(1) -0.0054(8) O
O3 0.069(1) 0.082(1) 0.033(1) -0.0344(9) -0.009(1) -0.0149(9) O
C54 0.063(2) 0.047(2) 0.055(2) -0.027(1) 0.008(2) -0.011(1) C
F1 0.072(1) 0.093(1) 0.106(2) -0.0570(8) 0.028(1) -0.024(1) F
F2 0.117(2) 0.0394(9) 0.121(2) -0.0361(9) 0.003(2) 0.004(1) F
F3 0.118(1) 0.1018(9) 0.093(1) -0.0679(7) -0.004(1) -0.0491(8) F
S2 0.0412(4) 0.0311(3) 0.0385(4) -0.0176(3) 0.0101(4) -0.0138(3) S
O4 0.059(1) 0.0452(9) 0.063(1) -0.0371(7) 0.030(1) -0.0213(9) O
O5 0.080(1) 0.0358(9) 0.050(1) -0.0260(8) 0.020(1) -0.0242(8) O
O6 0.053(1) 0.0388(9) 0.034(1) -0.0156(8) -0.006(1) -0.0052(8) O
C55 0.054(2) 0.052(1) 0.037(2) -0.030(1) 0.001(2) -0.010(1) C
F4 0.065(1) 0.095(1) 0.080(2) -0.0574(7) 0.003(1) -0.012(1) F
F5 0.049(1) 0.0644(9) 0.063(1) -0.0006(8) -0.003(1) -0.0337(8) F
F6 0.086(1) 0.073(1) 0.044(1) -0.0302(9) -0.021(1) -0.0035(9) F

loop_
_atom_type_symbol
_atom_type_scat_dispersion_real
_atom_type_scat_dispersion_imag
_atom_type_scat_source
C 0.002 0.002 International_Tables_Vol_IV_Table_2.3.1
H 0.000 0.000 International_Tables_Vol_IV_Table_2.3.1
F 0.014 0.010 International_Tables_Vol_IV_Table_2.3.1
N 0.004 0.003 International_Tables_Vol_IV_Table_2.3.1
O 0.008 0.006 International_Tables_Vol_IV_Table_2.3.1
S 0.110 0.124 International_Tables_Vol_IV_Table_2.3.1
Zn 0.222 1.431 International_Tables_Vol_IV_Table_2.3.1

loop_
_geom_angle_atom_site_label_1
_geom_angle_atom_site_label_2
_geom_angle_atom_site_label_3
_geom_angle
_geom_angle_site_symmetry_3
O7 ZN N1 93.09(8) .
O7 ZN N2 87.49(9) .
O7 ZN N3 93.96(9) .
O7 ZN N4 169.70(9) .
O7 ZN N5 89.87(9) .
N1 ZN N2 75.88(9) .
N1 ZN N3 150.72(9) .
N1 ZN N4 88.09(9) .
N1 ZN N5 103.26(9) .
N2 ZN N3 76.08(9) .
N2 ZN N4 102.7(1) .
N2 ZN N5 177.2(1) .
N3 ZN N4 89.9(1) .
N3 ZN N5 105.14(9) .
N4 ZN N5 79.9(1) .
H01 O7 H02 106.11 .
C1 N1 C5 117.1(2) .
N1 C1 C2 122.7(3) .
N1 C1 C28 121.1(2) .
C2 C1 C28 116.2(3) .
C1 C2 C3 119.0(3) .
C2 C3 C4 119.5(3) .
C3 C4 C5 119.1(3) .
N1 C5 C4 122.6(3) .
N1 C5 C6 117.0(2) .
C4 C5 C6 120.4(3) .
C5 C6 N2 116.4(2) .
C5 C6 C10 122.7(3) .
N2 C6 C10 120.9(3) .
C6 N2 C7 119.7(2) .
N2 C7 C8 121.6(3) .
N2 C7 C11 115.9(3) .
C8 C7 C11 122.5(3) .
C7 C8 C9 118.4(3) .
C8 C9 C10 120.2(3) .
C6 C10 C9 119.2(3) .
C7 C11 N3 116.7(3) .
C7 C11 C15 120.6(3) .
N3 C11 C15 122.7(3) .
C11 N3 C12 117.2(3) .
N3 C12 C13 122.4(3) .
N3 C12 C41 119.4(3) .
C13 C12 C41 118.3(3) .
C12 C13 C14 119.9(3) .
C13 C14 C15 118.5(3) .
C11 C15 C14 119.3(3) .
C16 N4 C20 117.8(3) .
N4 C16 C17 123.2(3) .
C16 C17 C18 119.9(4) .
C17 C18 C19 118.7(3) .
C18 C19 C20 117.5(3) .
C18 C19 C27 123.9(3) .
C20 C19 C27 118.6(3) .
N4 C20 C19 122.9(3) .
N4 C20 C21 116.7(3) .
C19 C20 C21 120.4(3) .
C20 C21 N5 118.2(3) .
C20 C21 C25 119.2(3) .
N5 C21 C25 122.6(3) .
C21 N5 C22 118.5(3) .
N5 C22 C23 122.8(3) .
C22 C23 C24 118.7(3) .
C23 C24 C25 121.0(3) .
C21 C25 C24 116.4(3) .
C21 C25 C26 118.8(3) .
C24 C25 C26 124.8(3) .
C25 C26 C27 122.0(3) .
C19 C27 C26 120.9(3) .
C1 C28 C29 120.9(3) .
C1 C28 C40 119.2(3) .
C29 C28 C40 119.6(3) .
C28 C29 C30 124.0(3) .
C28 C29 C34 118.3(3) .
C30 C29 C34 117.7(3) .
C29 C30 C31 121.1(3) .
C30 C31 C32 120.6(3) .
C31 C32 C33 120.3(3) .
C32 C33 C34 121.4(3) .
C29 C34 C33 118.8(3) .
C29 C34 N6 122.8(3) .
C33 C34 N6 118.4(3) .
C34 N6 C35 118.4(3) .
N6 C35 C36 119.0(3) .
N6 C35 C40 123.7(3) .
C36 C35 C40 117.3(3) .
C35 C36 C37 121.6(3) .
C36 C37 C38 121.1(3) .
C37 C38 C39 120.2(3) .
C38 C39 C40 121.1(3) .
C28 C40 C35 117.2(3) .
C28 C40 C39 124.1(3) .
C35 C40 C39 118.7(3) .
C12 C41 C42 119.8(3) .
C12 C41 C53 119.7(3) .
C42 C41 C53 120.1(3) .
C41 C42 C43 123.6(3) .
C41 C42 C47 118.0(3) .
C43 C42 C47 118.4(3) .
C42 C43 C44 121.1(3) .
C43 C44 C45 120.4(3) .
C44 C45 C46 120.8(4) .
C45 C46 C47 120.9(3) .
C42 C47 C46 118.4(3) .
C42 C47 N7 122.7(3) .
C46 C47 N7 118.9(3) .
C47 N7 C48 118.9(3) .
N7 C48 C49 118.7(3) .
N7 C48 C53 123.2(3) .
C49 C48 C53 118.1(4) .
C48 C49 C50 121.0(3) .
C49 C50 C51 121.0(4) .
C50 C51 C52 120.3(4) .
C51 C52 C53 121.3(3) .
C41 C53 C48 117.1(3) .
C41 C53 C52 124.6(3) .
C48 C53 C52 118.2(3) .
O1 S1 O2 114.5(2) .
O1 S1 O3 116.0(2) .
O1 S1 C54 102.7(2) .
O2 S1 O3 114.3(2) .
O2 S1 C54 103.1(2) .
O3 S1 C54 103.9(2) .
S1 O2 H01 127.96 2_656
S1 C54 F1 112.1(3) .
S1 C54 F2 110.5(3) .
S1 C54 F3 111.5(3) .
F1 C54 F2 107.2(4) .
F1 C54 F3 107.0(4) .
F2 C54 F3 108.3(3) .
O4 S2 O5 114.6(1) .
O4 S2 O6 114.3(2) .
O4 S2 C55 103.3(2) .
O5 S2 O6 116.06(9) .
O5 S2 C55 103.9(2) .
O6 S2 C55 102.3(2) .
S2 O4 H02 129.40 .
S2 C55 F4 111.8(3) .
S2 C55 F5 112.0(3) .
S2 C55 F6 113.1(3) .
F4 C55 F5 106.7(3) .
F4 C55 F6 106.5(3) .
F5 C55 F6 106.2(3) .

loop_
_geom_bond_atom_site_label_1
_geom_bond_atom_site_label_2
_geom_bond_distance
_geom_bond_site_symmetry_2
ZN O7 2.171(2) .
ZN N1 2.346(2) .
ZN N2 2.045(2) .
ZN N3 2.303(2) .
ZN N4 2.137(3) .
ZN N5 2.054(2) .
O7 H01 0.9282 .
O7 H02 1.0632 .
N1 C1 1.348(4) .
N1 C5 1.358(3) .
C1 C2 1.391(4) .
C1 C28 1.507(4) .
C2 C3 1.372(4) .
C3 C4 1.368(5) .
C4 C5 1.387(4) .
C5 C6 1.486(4) .
C6 N2 1.347(3) .
C6 C10 1.381(4) .
N2 C7 1.342(4) .
C7 C8 1.381(4) .
C7 C11 1.494(4) .
C8 C9 1.376(4) .
C9 C10 1.368(5) .
C11 N3 1.350(4) .
C11 C15 1.389(4) .
N3 C12 1.359(3) .
C12 C13 1.378(4) .
C12 C41 1.501(4) .
C13 C14 1.377(4) .
C14 C15 1.378(4) .
N4 C16 1.322(4) .
N4 C20 1.360(4) .
C16 C17 1.379(5) .
C17 C18 1.375(5) .
C18 C19 1.406(5) .
C19 C20 1.402(4) .
C19 C27 1.438(5) .
C20 C21 1.437(5) .
C21 N5 1.362(4) .
C21 C25 1.413(4) .
N5 C22 1.324(4) .
C22 C23 1.399(4) .
C23 C24 1.362(5) .
C24 C25 1.400(5) .
C25 C26 1.423(5) .
C26 C27 1.342(5) .
C28 C29 1.396(4) .
C28 C40 1.407(4) .
C29 C30 1.428(4) .
C29 C34 1.442(4) .
C30 C31 1.356(5) .
C31 C32 1.412(5) .
C32 C33 1.353(5) .
C33 C34 1.413(5) .
C34 N6 1.344(4) .
N6 C35 1.332(4) .
C35 C36 1.435(5) .
C35 C40 1.447(4) .
C36 C37 1.333(5) .
C37 C38 1.413(5) .
C38 C39 1.359(5) .
C39 C40 1.417(5) .
C41 C42 1.398(5) .
C41 C53 1.407(5) .
C42 C43 1.416(5) .
C42 C47 1.444(4) .
C43 C44 1.351(5) .
C44 C45 1.424(5) .
C45 C46 1.344(5) .
C46 C47 1.424(5) .
C47 N7 1.345(4) .
N7 C48 1.336(5) .
C48 C49 1.425(5) .
C48 C53 1.452(4) .
C49 C50 1.345(6) .
C50 C51 1.418(5) .
C51 C52 1.355(5) .
C52 C53 1.418(5) .
S1 O1 1.429(2) .
S1 O2 1.447(2) .
S1 O3 1.425(3) .
S1 C54 1.805(4) .
O2 H01 1.8509 2_656
C54 F1 1.325(4) .
C54 F2 1.331(5) .
C54 F3 1.327(5) .
S2 O4 1.443(2) .
S2 O5 1.432(2) .
S2 O6 1.442(3) .
S2 C55 1.801(4) .
O4 H02 1.7367 .
C55 F4 1.330(4) .
C55 F5 1.344(4) .
C55 F6 1.332(4) .
H01 H02 1.5936 .
